data_7715065
loop_
_publ_author_name
'Guo, Xiaoyu'
'Feng, Yizhen'
'Zhi, Shengjie'
'Fu, Yajie'
'Liu, Yingle'
'Liu, Qiangqiang'
'Gao, Haixiang'

_publ_section_title
;
 Obtaining superior high-density fused-ring energetic materials <i>via</i>
 the introduction of carbonyl, <i>o</i>-NH<sub>2</sub>-NO<sub>2</sub> and
 nitroamino groups.
;
_journal_issue 9
_journal_name_full 'Dalton transactions (Cambridge, England : 2003)'
_journal_page_first 4035
_journal_page_last 4040
_journal_paper_doi 10.1039/d3dt04237e
_journal_volume 53
_journal_year 2024
_chemical_formula_moiety 'C6 H4 N8 O7, H2 O'
_chemical_formula_sum 'C6 H6 N8 O8'
_chemical_formula_weight 318.19
_space_group_crystal_system monoclinic
_space_group_IT_number 14
_space_group_name_Hall '-P 2yn'
_space_group_name_H-M_alt 'P 1 21/n 1'
_atom_sites_solution_hydrogens mixed
_atom_sites_solution_primary dual
_audit_creation_date 2022-06-29
_audit_creation_method
;
Olex2 1.5-beta
(compiled 2021.12.09 svn.r5202d8cf for OlexSys, GUI svn.r6439)
;
_audit_update_record
;
2023-11-07 deposited with the CCDC.	2024-01-30 downloaded from the CCDC.
;
_cell_angle_alpha 90
_cell_angle_beta 92.635(6)
_cell_angle_gamma 90
_cell_formula_units_Z 4
_cell_length_a 6.7948(4)
_cell_length_b 9.4387(5)
_cell_length_c 16.5829(12)
_cell_measurement_reflns_used 1792
_cell_measurement_temperature 100.00(10)
_cell_measurement_theta_max 70.6770
_cell_measurement_theta_min 5.3960
_cell_volume 1062.40(11)
_computing_cell_refinement 'CrysAlisPro 1.171.39.33c (Rigaku OD, 2017)'
_computing_data_collection 'CrysAlisPro 1.171.39.33c (Rigaku OD, 2017)'
_computing_data_reduction 'CrysAlisPro 1.171.39.33c (Rigaku OD, 2017)'
_computing_molecular_graphics 'Olex2 1.5-beta (Dolomanov et al., 2009)'
_computing_publication_material 'Olex2 1.5-beta (Dolomanov et al., 2009)'
_computing_structure_refinement 'SHELXL 2017/1 (Sheldrick, 2015)'
_computing_structure_solution 'SHELXT 2014/5 (Sheldrick, 2014)'
_diffrn_ambient_environment N~2~
_diffrn_ambient_temperature 100.00(10)
_diffrn_detector 'CCD plate'
_diffrn_measured_fraction_theta_full 0.997
_diffrn_measured_fraction_theta_max 0.977
_diffrn_measurement_details
;
List of Runs (angles in degrees, time in seconds):

  # Type    Start    End  Width  t~exp~   \w     \q     \k     \f   Frames
#--------------------------------------------------------------------------
  1  \w    -44.00  12.00   0.50    0.50    --   42.30 -57.00  30.00  112
  2  \w     84.00 131.00   0.50    0.50    --   42.30  77.00 -60.00   94
  3  \w     35.00  60.00   0.50    0.50    --   42.30 -57.00  90.00   50
  4  \w    -43.00   9.00   0.50    0.50    --   42.30 -57.00  90.00  104
  5  \w     15.00  73.00   0.50    0.50    --   42.30 -57.00  30.00  116
  6  \w    105.00 130.00   0.50    0.50    --   42.30  77.00 -30.00   50
  7  \w    151.00 183.00   0.50    0.80    --  101.60  82.00 -60.00   64
  8  \w     13.00  65.00   0.50    0.80    --  101.60 -63.00  30.00  104
  9  \w    134.00 170.00   0.50    0.80    --  101.60  38.00 -30.00   72
 10  \w     69.00 127.00   0.50    0.80    --  101.60  38.00 -30.00  116
 11  \w     69.00 109.00   0.50    0.80    --  101.60 -63.00  30.00   80
 12  \w     12.00 118.00   0.50    0.80    --  101.60 -50.00-150.00  212
 13  \w     12.00 143.00   0.50    0.80    --  101.60 -82.00  30.00  262
 14  \w     52.00 172.00   0.50    0.80    --  101.60 -25.00   0.00  240
;
_diffrn_measurement_device 'four-circle diffractometer'
_diffrn_measurement_device_type 'XtaLAB AFC12 (RINC): Kappa single'
_diffrn_measurement_method '\w scans'
_diffrn_orient_matrix_type 'CrysAlisPro convention (1999,Acta A55,543-557)'
_diffrn_orient_matrix_UB_11 -0.1470794000
_diffrn_orient_matrix_UB_12 -0.0012000000
_diffrn_orient_matrix_UB_13 0.0680013000
_diffrn_orient_matrix_UB_21 0.0483467000
_diffrn_orient_matrix_UB_22 -0.1570010000
_diffrn_orient_matrix_UB_23 0.0168752000
_diffrn_orient_matrix_UB_31 0.1659626000
_diffrn_orient_matrix_UB_32 0.0446841000
_diffrn_orient_matrix_UB_33 0.0611338000
_diffrn_radiation_monochromator mirror
_diffrn_radiation_probe x-ray
_diffrn_radiation_type 'Cu K\a'
_diffrn_radiation_wavelength 1.54184
_diffrn_reflns_av_R_equivalents 0.0359
_diffrn_reflns_av_unetI/netI 0.0471
_diffrn_reflns_Laue_measured_fraction_full 0.997
_diffrn_reflns_Laue_measured_fraction_max 0.977
_diffrn_reflns_limit_h_max 8
_diffrn_reflns_limit_h_min -5
_diffrn_reflns_limit_k_max 11
_diffrn_reflns_limit_k_min -11
_diffrn_reflns_limit_l_max 20
_diffrn_reflns_limit_l_min -16
_diffrn_reflns_number 4736
_diffrn_reflns_point_group_measured_fraction_full 0.997
_diffrn_reflns_point_group_measured_fraction_max 0.977
_diffrn_reflns_theta_full 67.684
_diffrn_reflns_theta_max 71.404
_diffrn_reflns_theta_min 5.341
_diffrn_source 'Rotating-anode X-ray tube'
_diffrn_source_type 'Rigaku (Cu) X-ray Source'
_exptl_absorpt_coefficient_mu 1.641
_exptl_absorpt_correction_T_max 1.00000
_exptl_absorpt_correction_T_min 0.78926
_exptl_absorpt_correction_type multi-scan
_exptl_absorpt_process_details
;
CrysAlisPro 1.171.39.33c (Rigaku Oxford Diffraction, 2017)
Empirical absorption correction using spherical harmonics,
 implemented in SCALE3 ABSPACK scaling algorithm.
;
_exptl_crystal_colour 'clear light colourless'
_exptl_crystal_density_diffrn 1.989
_exptl_crystal_description block
_exptl_crystal_F_000 648
_exptl_crystal_size_max 0.14
_exptl_crystal_size_mid 0.12
_exptl_crystal_size_min 0.11
_refine_diff_density_max 0.355
_refine_diff_density_min -0.311
_refine_diff_density_rms 0.071
_refine_ls_extinction_method none
_refine_ls_goodness_of_fit_ref 1.047
_refine_ls_hydrogen_treatment mixed
_refine_ls_matrix_type full
_refine_ls_number_parameters 206
_refine_ls_number_reflns 2027
_refine_ls_number_restraints 0
_refine_ls_restrained_S_all 1.047
_refine_ls_R_factor_all 0.0535
_refine_ls_R_factor_gt 0.0437
_refine_ls_shift/su_max 0.000
_refine_ls_shift/su_mean 0.000
_refine_ls_structure_factor_coef Fsqd
_refine_ls_weighting_details 'w=1/[\s^2^(Fo^2^)+(0.0527P)^2^+0.7146P] where P=(Fo^2^+2Fc^2^)/3'
_refine_ls_weighting_scheme calc
_refine_ls_wR_factor_gt 0.1091
_refine_ls_wR_factor_ref 0.1141
_reflns_Friedel_coverage 0.000
_reflns_number_gt 1682
_reflns_number_total 2027
_reflns_threshold_expression 'I > 2\s(I)'
_cod_data_source_file d3dt04237e2.cif
_cod_data_source_block 20220607
_cod_depositor_comments 'Adding full bibliography for 7715064--7715066.cif.'
_cod_database_code 7715065
_shelx_shelxl_version_number 2017/1
_shelx_space_group_comment
;
The symmetry employed for this shelxl refinement is uniquely defined
by the following loop, which should always be used as a source of
symmetry information in preference to the above space-group names.
They are only intended as comments.
;
_olex2_refinement_description
;
1. Fixed Uiso
 At 1.2 times of:
  All N(H) groups, All N(H,H) groups
 At 1.5 times of:
  All O(H) groups
2.a Free rotating group:
 O8(H8A)
2.b Aromatic/amide H refined with riding coordinates:
 N5(H5), N8(H8)
2.c X=CH2 refined with riding coordinates:
 N2(H2A,H2B)
;
_olex2_submission_special_instructions 'No special instructions were received'
_oxdiff_exptl_absorpt_empirical_details
;
Empirical correction (ABSPACK) includes:
- Absorption correction using spherical harmonics
- Frame scaling
;
_oxdiff_exptl_absorpt_empirical_full_max 1.561
_oxdiff_exptl_absorpt_empirical_full_min 0.612

loop_
_space_group_symop_operation_xyz
'x, y, z'
'-x+1/2, y+1/2, -z+1/2'
'-x, -y, -z'
'x-1/2, -y-1/2, z-1/2'

loop_
_atom_site_label
_atom_site_type_symbol
_atom_site_fract_x
_atom_site_fract_y
_atom_site_fract_z
_atom_site_U_iso_or_equiv
_atom_site_adp_type
_atom_site_occupancy
_atom_site_site_symmetry_order
_atom_site_calc_flag
_atom_site_refinement_flags_posn
_atom_site_refinement_flags_adp
_atom_site_refinement_flags_occupancy
_atom_site_disorder_assembly
_atom_site_disorder_group
O1 O 1.3489(3) 0.11061(19) 0.48633(15) 0.0474(6) Uani 1 1 d . . . . .
O2 O 1.1287(2) -0.01716(17) 0.42471(11) 0.0252(4) Uani 1 1 d . . . . .
O3 O 1.3354(2) 0.38498(16) 0.47451(10) 0.0211(4) Uani 1 1 d . . . . .
O4 O 0.9111(2) 0.75976(16) 0.37911(11) 0.0237(4) Uani 1 1 d . . . . .
O5 O 0.6240(2) 0.77826(17) 0.31656(10) 0.0228(4) Uani 1 1 d . . . . .
O6 O 0.1215(2) 0.53166(18) 0.22207(11) 0.0264(4) Uani 1 1 d . . . . .
O7 O 0.2677(2) 0.32953(18) 0.25161(11) 0.0257(4) Uani 1 1 d . . . . .
N1 N 1.1964(3) 0.10080(19) 0.44575(12) 0.0210(4) Uani 1 1 d . . . . .
N2 N 0.7971(3) 0.09315(19) 0.36799(11) 0.0191(4) Uani 1 1 d . . . . .
H2A H 0.681548 0.099041 0.344841 0.023 Uiso 1 1 calc R U . . .
H2B H 0.846378 0.011541 0.380138 0.023 Uiso 1 1 calc R U . . .
N3 N 0.8068(3) 0.33427(19) 0.36295(11) 0.0169(4) Uani 1 1 d . . . . .
N4 N 0.6190(3) 0.3370(2) 0.32603(11) 0.0180(4) Uani 1 1 d . . . . .
N5 N 0.4155(3) 0.5334(2) 0.28178(12) 0.0198(4) Uani 1 1 d . . . . .
H5 H 0.408334 0.624327 0.280658 0.024 Uiso 1 1 calc R U . . .
N6 N 0.2584(3) 0.4587(2) 0.24937(12) 0.0194(4) Uani 1 1 d . . . . .
N7 N 0.7609(3) 0.7071(2) 0.34704(11) 0.0180(4) Uani 1 1 d . . . . .
N8 N 1.0672(3) 0.47819(19) 0.41138(11) 0.0168(4) Uani 1 1 d . . . . .
H8 H 1.116954 0.561546 0.417137 0.020 Uiso 1 1 calc R U . . .
C1 C 1.1776(3) 0.3612(2) 0.43948(14) 0.0165(4) Uani 1 1 d . . . . .
C2 C 1.0878(3) 0.2237(2) 0.42191(14) 0.0179(5) Uani 1 1 d . . . . .
C3 C 0.8984(3) 0.2087(2) 0.38479(13) 0.0173(5) Uani 1 1 d . . . . .
C4 C 0.8868(3) 0.4649(2) 0.37587(13) 0.0158(4) Uani 1 1 d . . . . .
C5 C 0.7460(3) 0.5588(2) 0.34558(13) 0.0170(5) Uani 1 1 d . . . . .
C6 C 0.5852(3) 0.4734(2) 0.31620(13) 0.0164(5) Uani 1 1 d . . . . .
O8 O 1.2960(2) 0.70452(18) 0.45540(11) 0.0257(4) Uani 1 1 d G . . . .
H8A H 1.411764 0.695415 0.476408 0.039 Uiso 1 1 d G U . . .
H8B H 1.279(4) 0.784(3) 0.4479(16) 0.020(7) Uiso 1 1 d . . . . .

loop_
_atom_site_aniso_label
_atom_site_aniso_U_11
_atom_site_aniso_U_22
_atom_site_aniso_U_33
_atom_site_aniso_U_23
_atom_site_aniso_U_13
_atom_site_aniso_U_12
O1 0.0316(10) 0.0173(9) 0.0896(17) 0.0009(9) -0.0371(10) 0.0010(7)
O2 0.0247(9) 0.0105(7) 0.0396(10) -0.0017(7) -0.0081(7) -0.0009(6)
O3 0.0167(8) 0.0156(8) 0.0302(9) 0.0003(6) -0.0059(6) -0.0002(6)
O4 0.0187(8) 0.0151(8) 0.0363(10) -0.0013(7) -0.0091(7) -0.0033(6)
O5 0.0170(8) 0.0155(8) 0.0351(10) 0.0034(7) -0.0067(7) 0.0027(6)
O6 0.0195(8) 0.0213(9) 0.0375(10) 0.0019(7) -0.0089(7) 0.0013(6)
O7 0.0226(8) 0.0139(8) 0.0398(10) 0.0012(7) -0.0069(7) -0.0010(6)
N1 0.0178(9) 0.0131(9) 0.0316(11) 0.0014(8) -0.0038(8) 0.0004(7)
N2 0.0164(9) 0.0110(9) 0.0292(11) -0.0007(8) -0.0056(7) 0.0001(7)
N3 0.0157(9) 0.0129(9) 0.0217(10) 0.0009(7) -0.0042(7) -0.0016(7)
N4 0.0125(9) 0.0168(9) 0.0242(10) -0.0001(8) -0.0054(7) -0.0005(7)
N5 0.0141(9) 0.0135(9) 0.0314(11) 0.0009(8) -0.0054(8) -0.0022(7)
N6 0.0157(9) 0.0178(10) 0.0242(10) 0.0019(7) -0.0043(7) -0.0013(7)
N7 0.0159(9) 0.0137(9) 0.0239(10) 0.0008(7) -0.0036(7) -0.0008(7)
N8 0.0148(9) 0.0117(8) 0.0234(10) 0.0000(7) -0.0040(7) -0.0017(7)
C1 0.0160(10) 0.0136(10) 0.0199(11) 0.0007(8) -0.0007(8) 0.0005(8)
C2 0.0175(10) 0.0119(10) 0.0241(12) 0.0005(8) -0.0026(9) 0.0005(8)
C3 0.0180(11) 0.0133(10) 0.0207(12) 0.0005(8) -0.0003(9) 0.0000(8)
C4 0.0158(10) 0.0132(10) 0.0184(11) -0.0005(8) 0.0003(8) -0.0021(8)
C5 0.0151(10) 0.0145(10) 0.0210(11) -0.0012(8) -0.0019(8) -0.0003(8)
C6 0.0143(10) 0.0148(10) 0.0198(12) 0.0010(8) -0.0019(8) -0.0003(8)
O8 0.0193(8) 0.0133(8) 0.0432(11) 0.0010(7) -0.0118(7) -0.0002(7)

loop_
_atom_type_symbol
_atom_type_description
_atom_type_scat_dispersion_real
_atom_type_scat_dispersion_imag
_atom_type_scat_source
C C 0.0181 0.0091 'International Tables Vol C Tables 4.2.6.8 and 6.1.1.4'
H H 0.0000 0.0000 'International Tables Vol C Tables 4.2.6.8 and 6.1.1.4'
N N 0.0311 0.0180 'International Tables Vol C Tables 4.2.6.8 and 6.1.1.4'
O O 0.0492 0.0322 'International Tables Vol C Tables 4.2.6.8 and 6.1.1.4'

loop_
_geom_angle_atom_site_label_1
_geom_angle_atom_site_label_2
_geom_angle_atom_site_label_3
_geom_angle
_geom_angle_site_symmetry_1
_geom_angle_site_symmetry_3
_geom_angle_publ_flag
O1 N1 O2 121.17(19) . . ?
O1 N1 C2 120.76(19) . . ?
O2 N1 C2 118.07(18) . . ?
H2A N2 H2B 120.0 . . ?
C3 N2 H2A 120.0 . . ?
C3 N2 H2B 120.0 . . ?
C3 N3 N4 121.72(18) . . ?
C4 N3 N4 113.86(17) . . ?
C4 N3 C3 124.42(18) . . ?
C6 N4 N3 102.97(17) . . ?
N6 N5 H5 117.6 . . ?
N6 N5 C6 124.85(18) . . ?
C6 N5 H5 117.6 . . ?
O6 N6 N5 114.87(18) . . ?
O7 N6 O6 127.50(19) . . ?
O7 N6 N5 117.62(18) . . ?
O4 N7 O5 123.30(19) . . ?
O4 N7 C5 117.86(18) . . ?
O5 N7 C5 118.83(18) . . ?
C1 N8 H8 118.8 . . ?
C4 N8 H8 118.8 . . ?
C4 N8 C1 122.42(18) . . ?
O3 C1 N8 117.36(19) . . ?
O3 C1 C2 127.7(2) . . ?
N8 C1 C2 114.95(19) . . ?
N1 C2 C1 117.64(19) . . ?
C3 C2 N1 119.46(19) . . ?
C3 C2 C1 122.87(19) . . ?
N2 C3 N3 115.63(19) . . ?
N2 C3 C2 129.5(2) . . ?
N3 C3 C2 114.87(19) . . ?
N3 C4 C5 105.04(18) . . ?
N8 C4 N3 120.31(19) . . ?
N8 C4 C5 134.6(2) . . ?
N7 C5 C6 128.6(2) . . ?
C4 C5 N7 125.8(2) . . ?
C4 C5 C6 105.55(19) . . ?
N4 C6 N5 126.06(19) . . ?
N4 C6 C5 112.58(19) . . ?
N5 C6 C5 121.36(19) . . ?
H8A O8 H8B 107.1 . . ?

loop_
_geom_bond_atom_site_label_1
_geom_bond_atom_site_label_2
_geom_bond_distance
_geom_bond_site_symmetry_2
_geom_bond_publ_flag
O1 N1 1.213(3) . ?
O2 N1 1.248(3) . ?
O3 C1 1.217(3) . ?
O4 N7 1.234(2) . ?
O5 N7 1.237(2) . ?
O6 N6 1.227(2) . ?
O7 N6 1.221(3) . ?
N1 C2 1.421(3) . ?
N2 H2A 0.8600 . ?
N2 H2B 0.8600 . ?
N2 C3 1.313(3) . ?
N3 N4 1.390(2) . ?
N3 C3 1.379(3) . ?
N3 C4 1.360(3) . ?
N4 C6 1.316(3) . ?
N5 H5 0.8600 . ?
N5 N6 1.369(3) . ?
N5 C6 1.383(3) . ?
N7 C5 1.403(3) . ?
N8 H8 0.8600 . ?
N8 C1 1.403(3) . ?
N8 C4 1.341(3) . ?
C1 C2 1.458(3) . ?
C2 C3 1.408(3) . ?
C4 C5 1.382(3) . ?
C5 C6 1.426(3) . ?
O8 H8A 0.8500 . ?
O8 H8B 0.77(3) . ?

loop_
_geom_torsion_atom_site_label_1
_geom_torsion_atom_site_label_2
_geom_torsion_atom_site_label_3
_geom_torsion_atom_site_label_4
_geom_torsion
_geom_torsion_site_symmetry_1
_geom_torsion_site_symmetry_2
_geom_torsion_site_symmetry_3
_geom_torsion_site_symmetry_4
_geom_torsion_publ_flag
O1 N1 C2 C1 7.2(3) . . . . ?
O1 N1 C2 C3 -171.1(2) . . . . ?
O2 N1 C2 C1 -173.8(2) . . . . ?
O2 N1 C2 C3 7.9(3) . . . . ?
O3 C1 C2 N1 -2.0(4) . . . . ?
O3 C1 C2 C3 176.3(2) . . . . ?
O4 N7 C5 C4 -1.2(3) . . . . ?
O4 N7 C5 C6 176.5(2) . . . . ?
O5 N7 C5 C4 179.0(2) . . . . ?
O5 N7 C5 C6 -3.4(3) . . . . ?
N1 C2 C3 N2 0.8(4) . . . . ?
N1 C2 C3 N3 -179.09(19) . . . . ?
N3 N4 C6 N5 -179.8(2) . . . . ?
N3 N4 C6 C5 0.1(2) . . . . ?
N3 C4 C5 N7 178.5(2) . . . . ?
N3 C4 C5 C6 0.5(2) . . . . ?
N4 N3 C3 N2 0.4(3) . . . . ?
N4 N3 C3 C2 -179.70(19) . . . . ?
N4 N3 C4 N8 179.71(19) . . . . ?
N4 N3 C4 C5 -0.4(2) . . . . ?
N6 N5 C6 N4 -2.8(4) . . . . ?
N6 N5 C6 C5 177.3(2) . . . . ?
N7 C5 C6 N4 -178.4(2) . . . . ?
N7 C5 C6 N5 1.5(4) . . . . ?
N8 C1 C2 N1 177.34(19) . . . . ?
N8 C1 C2 C3 -4.4(3) . . . . ?
N8 C4 C5 N7 -1.6(4) . . . . ?
N8 C4 C5 C6 -179.7(2) . . . . ?
C1 N8 C4 N3 -2.6(3) . . . . ?
C1 N8 C4 C5 177.6(2) . . . . ?
C1 C2 C3 N2 -177.4(2) . . . . ?
C1 C2 C3 N3 2.7(3) . . . . ?
C3 N3 N4 C6 179.31(19) . . . . ?
C3 N3 C4 N8 0.6(3) . . . . ?
C3 N3 C4 C5 -179.5(2) . . . . ?
C4 N3 N4 C6 0.2(2) . . . . ?
C4 N3 C3 N2 179.4(2) . . . . ?
C4 N3 C3 C2 -0.7(3) . . . . ?
C4 N8 C1 O3 -176.3(2) . . . . ?
C4 N8 C1 C2 4.3(3) . . . . ?
C4 C5 C6 N4 -0.4(3) . . . . ?
C4 C5 C6 N5 179.5(2) . . . . ?
C6 N5 N6 O6 179.7(2) . . . . ?
C6 N5 N6 O7 0.7(3) . . . . ?
